data_1515463
loop_
_publ_author_name
'Wai-Yin Sun, Raymond'
'Lok-Fung Chow, Andy'
'Li, Xiao-Hua'
'Yan, Jessie Jing'
'Sin-Yin Chui, Stephen'
'Che, Chi-Ming'

_publ_section_title
;
 Luminescent cyclometalated platinum(ii) complexes containing
 N-heterocyclic carbene ligands with potent in vitro and in vivo
 anti-cancer properties accumulate in cytoplasmic structures of cancer
 cells
;
_journal_issue 4
_journal_name_full 'Chemical Science'
_journal_page_first 728
_journal_paper_doi 10.1039/c0sc00593b
_journal_volume 2
_journal_year 2011
_chemical_formula_moiety 'C47 H46 N8 Pt2, 2(F6 P) '
_chemical_formula_sum 'C47 H46 F12 N8 P2 Pt2'
_chemical_formula_weight 1403.04
_chemical_name_systematic
;
?
;
_space_group_IT_number 61
_symmetry_cell_setting orthorhombic
_symmetry_space_group_name_Hall '-P 2ac 2ab'
_symmetry_space_group_name_H-M 'P b c a'
_atom_sites_solution_hydrogens geom
_atom_sites_solution_primary direct
_atom_sites_solution_secondary difmap
_audit_creation_method SHELXL-97
_cell_angle_alpha 90.00
_cell_angle_beta 90.00
_cell_angle_gamma 90.00
_cell_formula_units_Z 8
_cell_length_a 18.526(4)
_cell_length_b 22.046(4)
_cell_length_c 23.559(5)
_cell_measurement_reflns_used 200
_cell_measurement_temperature 100(2)
_cell_measurement_theta_max 80
_cell_measurement_theta_min 4
_cell_volume 9622(3)
_computing_structure_refinement 'SHELXL-97 (Sheldrick, 1997)'
_computing_structure_solution 'SHELXS-97 (Sheldrick, 1990)'
_diffrn_ambient_temperature 100(2)
_diffrn_measured_fraction_theta_full 0.958
_diffrn_measured_fraction_theta_max 0.958
_diffrn_radiation_monochromator graphite
_diffrn_radiation_source 'fine-focus sealed tube'
_diffrn_radiation_type CuK\a
_diffrn_radiation_wavelength 1.54178
_diffrn_reflns_av_R_equivalents 0.0580
_diffrn_reflns_av_sigmaI/netI 0.0316
_diffrn_reflns_limit_h_max 20
_diffrn_reflns_limit_h_min -15
_diffrn_reflns_limit_k_max 25
_diffrn_reflns_limit_k_min -25
_diffrn_reflns_limit_l_max 27
_diffrn_reflns_limit_l_min -27
_diffrn_reflns_number 79069
_diffrn_reflns_theta_full 65.55
_diffrn_reflns_theta_max 65.55
_diffrn_reflns_theta_min 3.64
_exptl_absorpt_coefficient_mu 12.153
_exptl_absorpt_correction_T_max 0.70
_exptl_absorpt_correction_T_min 0.67
_exptl_absorpt_correction_type multi-scan
_exptl_absorpt_process_details SADABS
_exptl_crystal_colour yellow
_exptl_crystal_density_diffrn 1.937
_exptl_crystal_density_method 'not measured'
_exptl_crystal_description needle
_exptl_crystal_F_000 5424
_exptl_crystal_size_max 0.10
_exptl_crystal_size_mid 0.03
_exptl_crystal_size_min 0.03
_refine_diff_density_max 3.163
_refine_diff_density_min -1.752
_refine_diff_density_rms 0.174
_refine_ls_extinction_method none
_refine_ls_goodness_of_fit_ref 1.078
_refine_ls_hydrogen_treatment constr
_refine_ls_matrix_type full
_refine_ls_number_parameters 642
_refine_ls_number_reflns 7935
_refine_ls_number_restraints 0
_refine_ls_restrained_S_all 1.078
_refine_ls_R_factor_all 0.0539
_refine_ls_R_factor_gt 0.0433
_refine_ls_shift/su_max 0.001
_refine_ls_shift/su_mean 0.000
_refine_ls_structure_factor_coef Fsqd
_refine_ls_weighting_details 'calc w=1/[\s^2^(Fo^2^)+(0.0490P)^2^+100.4080P] where P=(Fo^2^+2Fc^2^)/3'
_refine_ls_weighting_scheme calc
_refine_ls_wR_factor_gt 0.1026
_refine_ls_wR_factor_ref 0.1107
_reflns_number_gt 6859
_reflns_number_total 7935
_reflns_threshold_expression >2sigma(I)
_cod_data_source_file c0sc00593b.txt
_cod_data_source_block andy2x
_cod_original_sg_symbol_H-M Pbca
_cod_database_code 1515463

loop_
_symmetry_equiv_pos_as_xyz
'x, y, z'
'-x+1/2, -y, z+1/2'
'-x, y+1/2, -z+1/2'
'x+1/2, -y+1/2, -z'
'-x, -y, -z'
'x-1/2, y, -z-1/2'
'x, -y-1/2, z-1/2'
'-x-1/2, y-1/2, z'

loop_
_atom_site_label
_atom_site_type_symbol
_atom_site_fract_x
_atom_site_fract_y
_atom_site_fract_z
_atom_site_U_iso_or_equiv
_atom_site_adp_type
_atom_site_occupancy
_atom_site_symmetry_multiplicity
_atom_site_calc_flag
_atom_site_refinement_flags
Pt1 Pt 0.873469(17) 0.042731(13) 0.367875(12) 0.02077(10) Uani 1 1 d .
Pt2 Pt 0.846115(17) -0.094329(12) 0.274035(12) 0.01979(10) Uani 1 1 d .
N1 N 0.8134(3) 0.0080(3) 0.4307(2) 0.0257(14) Uani 1 1 d .
N2 N 0.9487(4) -0.0136(3) 0.4014(3) 0.0379(17) Uani 1 1 d .
N3 N 0.9953(3) 0.1159(3) 0.3173(2) 0.0222(13) Uani 1 1 d .
N4 N 0.9257(3) 0.0815(2) 0.2523(2) 0.0182(13) Uani 1 1 d .
N5 N 0.8159(4) -0.1332(2) 0.3466(2) 0.0208(13) Uani 1 1 d .
N6 N 0.9416(4) -0.1428(3) 0.2962(3) 0.0290(15) Uani 1 1 d .
N7 N 0.8852(3) 0.0026(3) 0.1876(2) 0.0229(13) Uani 1 1 d .
N8 N 0.9010(4) -0.0864(3) 0.1530(2) 0.0233(14) Uani 1 1 d .
C1 C 0.7747(4) 0.0903(3) 0.3567(3) 0.0154(14) Uani 1 1 d .
C2 C 0.7613(4) 0.1357(3) 0.3196(3) 0.0285(17) Uani 1 1 d .
H2A H 0.7974 0.1467 0.2930 0.034 Uiso 1 1 calc R
C3 C 0.6956(5) 0.1668(4) 0.3195(4) 0.0343(19) Uani 1 1 d .
H3A H 0.6876 0.1991 0.2935 0.041 Uiso 1 1 calc R
C4 C 0.6425(5) 0.1502(4) 0.3575(4) 0.039(2) Uani 1 1 d .
H4A H 0.5971 0.1702 0.3575 0.047 Uiso 1 1 calc R
C5 C 0.6566(5) 0.1039(4) 0.3959(4) 0.038(2) Uani 1 1 d .
H5A H 0.6210 0.0920 0.4227 0.045 Uiso 1 1 calc R
C6 C 0.7236(5) 0.0747(4) 0.3949(3) 0.0310(18) Uani 1 1 d .
C7 C 0.7449(4) 0.0279(3) 0.4371(3) 0.0286(18) Uani 1 1 d .
C8 C 0.7037(5) 0.0068(4) 0.4819(3) 0.036(2) Uani 1 1 d .
H8A H 0.6550 0.0191 0.4866 0.043 Uiso 1 1 calc R
C9 C 0.7361(5) -0.0333(4) 0.5198(4) 0.042(2) Uani 1 1 d .
H9A H 0.7088 -0.0484 0.5508 0.051 Uiso 1 1 calc R
C10 C 0.8073(5) -0.0518(4) 0.5134(3) 0.0318(19) Uani 1 1 d .
H10A H 0.8290 -0.0782 0.5403 0.038 Uiso 1 1 calc R
C11 C 0.8466(4) -0.0308(3) 0.4666(3) 0.0262(17) Uani 1 1 d .
C12 C 0.9202(5) -0.0439(3) 0.4503(3) 0.0297(18) Uani 1 1 d .
C13 C 0.9654(5) -0.0855(4) 0.4784(3) 0.037(2) Uani 1 1 d .
H13A H 0.9466 -0.1069 0.5101 0.044 Uiso 1 1 calc R
C14 C 1.0349(6) -0.0966(4) 0.4620(4) 0.045(2) Uani 1 1 d .
H14A H 1.0639 -0.1245 0.4826 0.054 Uiso 1 1 calc R
C15 C 1.0630(5) -0.0664(4) 0.4146(4) 0.039(2) Uani 1 1 d .
H15A H 1.1114 -0.0733 0.4030 0.047 Uiso 1 1 calc R
C16 C 1.0194(5) -0.0260(4) 0.3846(3) 0.0317(18) Uani 1 1 d .
H16A H 1.0383 -0.0064 0.3519 0.038 Uiso 1 1 calc R
C17 C 0.9352(4) 0.0808(3) 0.3091(3) 0.0185(15) Uani 1 1 d .
C18 C 1.0222(5) 0.1376(3) 0.2663(3) 0.0261(17) Uani 1 1 d .
H18A H 1.0632 0.1629 0.2612 0.031 Uiso 1 1 calc R
C19 C 0.9787(5) 0.1157(3) 0.2255(3) 0.0268(17) Uani 1 1 d .
H19A H 0.9833 0.1223 0.1858 0.032 Uiso 1 1 calc R
C20 C 1.0217(5) 0.1364(3) 0.3729(3) 0.0283(18) Uani 1 1 d .
H20A H 1.0737 0.1271 0.3763 0.034 Uiso 1 1 calc R
H20B H 0.9958 0.1144 0.4033 0.034 Uiso 1 1 calc R
C21 C 1.0100(5) 0.2046(4) 0.3800(4) 0.038(2) Uani 1 1 d .
H21A H 1.0408 0.2262 0.3523 0.046 Uiso 1 1 calc R
H21B H 1.0261 0.2165 0.4185 0.046 Uiso 1 1 calc R
C22 C 0.9309(5) 0.2255(4) 0.3718(4) 0.043(2) Uani 1 1 d .
H22A H 0.9301 0.2704 0.3692 0.051 Uiso 1 1 calc R
H22B H 0.9128 0.2093 0.3353 0.051 Uiso 1 1 calc R
C23 C 0.8809(5) 0.2061(4) 0.4183(4) 0.043(2) Uani 1 1 d .
H23A H 0.8314 0.2183 0.4088 0.052 Uiso 1 1 calc R
H23B H 0.8954 0.2254 0.4540 0.052 Uiso 1 1 calc R
H23C H 0.8830 0.1619 0.4224 0.052 Uiso 1 1 calc R
C24 C 0.8634(4) 0.0535(3) 0.2246(3) 0.0247(17) Uani 1 1 d .
H24A H 0.8379 0.0844 0.2016 0.030 Uiso 1 1 calc R
H24B H 0.8295 0.0384 0.2538 0.030 Uiso 1 1 calc R
C25 C 0.9224(4) -0.0458(3) 0.1128(3) 0.0244(17) Uani 1 1 d .
H25A H 0.9413 -0.0553 0.0764 0.029 Uiso 1 1 calc R
C26 C 0.9121(4) 0.0102(3) 0.1339(3) 0.0196(15) Uani 1 1 d .
H26A H 0.9216 0.0476 0.1153 0.023 Uiso 1 1 calc R
C27 C 0.8769(4) -0.0575(3) 0.2009(3) 0.0178(15) Uani 1 1 d .
C28 C 0.8939(5) -0.1522(3) 0.1436(3) 0.0291(18) Uani 1 1 d .
H28A H 0.8702 -0.1711 0.1769 0.035 Uiso 1 1 calc R
H28B H 0.9425 -0.1704 0.1395 0.035 Uiso 1 1 calc R
C29 C 0.8497(4) -0.1651(3) 0.0906(3) 0.0276(17) Uani 1 1 d .
H29A H 0.8435 -0.2095 0.0869 0.033 Uiso 1 1 calc R
H29B H 0.8774 -0.1510 0.0571 0.033 Uiso 1 1 calc R
C30 C 0.7753(5) -0.1354(4) 0.0893(4) 0.038(2) Uani 1 1 d .
H30A H 0.7808 -0.0908 0.0906 0.045 Uiso 1 1 calc R
H30B H 0.7476 -0.1481 0.1232 0.045 Uiso 1 1 calc R
C31 C 0.7335(6) -0.1530(4) 0.0360(4) 0.045(2) Uani 1 1 d .
H31A H 0.6937 -0.1244 0.0302 0.054 Uiso 1 1 calc R
H31B H 0.7142 -0.1941 0.0404 0.054 Uiso 1 1 calc R
H31C H 0.7659 -0.1518 0.0031 0.054 Uiso 1 1 calc R
C32 C 0.7433(4) -0.0623(3) 0.2777(3) 0.0218(16) Uani 1 1 d .
C33 C 0.7060(4) -0.0229(3) 0.2416(3) 0.0267(17) Uani 1 1 d .
H33A H 0.7284 -0.0100 0.2074 0.032 Uiso 1 1 calc R
C34 C 0.6366(5) -0.0020(4) 0.2545(4) 0.034(2) Uani 1 1 d .
H34A H 0.6132 0.0256 0.2297 0.041 Uiso 1 1 calc R
C35 C 0.6015(5) -0.0214(4) 0.3035(4) 0.035(2) Uani 1 1 d .
H35A H 0.5544 -0.0070 0.3123 0.042 Uiso 1 1 calc R
C36 C 0.6365(4) -0.0623(3) 0.3395(4) 0.0296(18) Uani 1 1 d .
H36A H 0.6124 -0.0771 0.3723 0.035 Uiso 1 1 calc R
C37 C 0.7066(4) -0.0813(3) 0.3275(3) 0.0258(17) Uani 1 1 d .
C38 C 0.7468(4) -0.1226(3) 0.3652(3) 0.0241(16) Uani 1 1 d .
C39 C 0.7241(5) -0.1494(3) 0.4160(3) 0.0295(18) Uani 1 1 d .
H39A H 0.6768 -0.1425 0.4302 0.035 Uiso 1 1 calc R
C40 C 0.7722(5) -0.1861(4) 0.4451(3) 0.0331(19) Uani 1 1 d .
H40A H 0.7576 -0.2043 0.4798 0.040 Uiso 1 1 calc R
C41 C 0.8420(5) -0.1971(4) 0.4245(3) 0.0320(19) Uani 1 1 d .
H41A H 0.8743 -0.2227 0.4447 0.038 Uiso 1 1 calc R
C42 C 0.8628(4) -0.1695(3) 0.3736(3) 0.0261(17) Uani 1 1 d .
C43 C 0.9342(4) -0.1755(3) 0.3452(3) 0.0270(17) Uani 1 1 d .
C44 C 0.9903(5) -0.2103(3) 0.3660(4) 0.0339(19) Uani 1 1 d .
H44A H 0.9841 -0.2328 0.4001 0.041 Uiso 1 1 calc R
C45 C 1.0560(5) -0.2126(4) 0.3371(4) 0.042(2) Uani 1 1 d .
H45A H 1.0948 -0.2364 0.3512 0.051 Uiso 1 1 calc R
C46 C 1.0636(5) -0.1793(4) 0.2876(4) 0.040(2) Uani 1 1 d .
H46A H 1.1075 -0.1801 0.2668 0.048 Uiso 1 1 calc R
C47 C 1.0052(5) -0.1446(4) 0.2689(4) 0.0327(19) Uani 1 1 d .
H47A H 1.0107 -0.1212 0.2353 0.039 Uiso 1 1 calc R
P1 P 0.46931(11) 0.14751(8) 0.48121(8) 0.0238(4) Uani 1 1 d .
F1 F 0.4113(3) 0.1995(3) 0.4738(2) 0.0644(18) Uani 1 1 d .
F2 F 0.5328(3) 0.1968(2) 0.4811(2) 0.0526(15) Uani 1 1 d .
F3 F 0.4074(3) 0.0973(3) 0.4804(2) 0.0529(15) Uani 1 1 d .
F4 F 0.4640(3) 0.1518(2) 0.54875(18) 0.0377(11) Uani 1 1 d .
F5 F 0.5288(3) 0.0947(2) 0.48798(18) 0.0380(12) Uani 1 1 d .
F6 F 0.4768(2) 0.14232(19) 0.41349(17) 0.0309(10) Uani 1 1 d .
P2 P 0.74172(13) 0.17891(9) 0.14936(9) 0.0332(5) Uani 1 1 d .
F7 F 0.7789(3) 0.2364(2) 0.1213(2) 0.0537(15) Uani 1 1 d .
F8 F 0.7993(3) 0.1352(3) 0.1192(2) 0.0534(14) Uani 1 1 d .
F9 F 0.6887(3) 0.1732(2) 0.0961(2) 0.0400(11) Uani 1 1 d .
F10 F 0.7045(3) 0.1205(2) 0.1782(2) 0.0478(13) Uani 1 1 d .
F11 F 0.7952(3) 0.1850(2) 0.2021(2) 0.0477(13) Uani 1 1 d .
F12 F 0.6827(3) 0.2211(2) 0.1806(2) 0.0467(13) Uani 1 1 d .

loop_
_atom_site_aniso_label
_atom_site_aniso_U_11
_atom_site_aniso_U_22
_atom_site_aniso_U_33
_atom_site_aniso_U_23
_atom_site_aniso_U_13
_atom_site_aniso_U_12
Pt1 0.0194(2) 0.02262(16) 0.02031(16) -0.00100(11) 0.00245(13) -0.00383(13)
Pt2 0.01804(19) 0.01825(16) 0.02306(16) 0.00306(11) 0.00134(13) 0.00068(12)
N1 0.019(4) 0.034(3) 0.024(3) -0.003(3) 0.006(3) -0.010(3)
N2 0.035(4) 0.045(4) 0.034(4) -0.006(3) 0.001(3) -0.007(4)
N3 0.019(3) 0.024(3) 0.024(3) -0.001(2) 0.001(3) -0.003(3)
N4 0.022(4) 0.010(2) 0.023(3) 0.004(2) 0.005(3) -0.001(2)
N5 0.031(4) 0.017(3) 0.015(3) 0.004(2) 0.004(3) -0.007(3)
N6 0.023(4) 0.033(3) 0.031(3) 0.004(3) 0.006(3) -0.001(3)
N7 0.028(4) 0.017(3) 0.024(3) -0.001(2) -0.002(3) 0.002(3)
N8 0.027(4) 0.022(3) 0.021(3) 0.001(2) 0.001(3) 0.002(3)
C1 0.009(4) 0.024(3) 0.014(3) -0.008(2) 0.000(3) 0.001(3)
C2 0.025(5) 0.031(4) 0.030(4) -0.008(3) 0.001(4) 0.004(3)
C3 0.029(5) 0.035(4) 0.039(4) -0.006(3) -0.006(4) 0.008(4)
C4 0.029(5) 0.046(5) 0.042(5) -0.014(4) -0.004(4) 0.007(4)
C5 0.027(5) 0.043(5) 0.043(5) -0.018(4) 0.007(4) -0.009(4)
C6 0.025(5) 0.037(4) 0.030(4) -0.012(3) 0.001(4) -0.002(4)
C7 0.024(5) 0.035(4) 0.027(4) -0.006(3) 0.000(4) -0.013(4)
C8 0.033(5) 0.042(5) 0.032(4) -0.008(4) 0.007(4) -0.014(4)
C9 0.044(6) 0.049(5) 0.033(4) -0.003(4) 0.012(4) -0.025(5)
C10 0.030(5) 0.039(4) 0.026(4) 0.000(3) 0.003(4) -0.014(4)
C11 0.030(5) 0.029(4) 0.020(3) -0.001(3) 0.001(3) -0.014(3)
C12 0.033(5) 0.034(4) 0.022(4) 0.002(3) -0.001(4) -0.013(4)
C13 0.034(5) 0.047(5) 0.029(4) 0.015(4) -0.007(4) -0.009(4)
C14 0.045(6) 0.052(5) 0.037(5) 0.013(4) -0.013(5) 0.006(5)
C15 0.020(5) 0.051(5) 0.046(5) 0.015(4) -0.002(4) 0.001(4)
C16 0.024(5) 0.039(4) 0.032(4) 0.000(3) -0.002(4) 0.002(4)
C17 0.017(4) 0.016(3) 0.023(3) -0.003(3) -0.001(3) 0.005(3)
C18 0.028(5) 0.021(3) 0.030(4) 0.001(3) 0.009(4) -0.006(3)
C19 0.033(5) 0.025(4) 0.022(4) 0.000(3) 0.002(3) -0.003(4)
C20 0.033(5) 0.029(4) 0.022(4) -0.006(3) -0.005(3) -0.008(4)
C21 0.041(6) 0.033(4) 0.040(4) -0.013(4) -0.001(4) -0.013(4)
C22 0.048(6) 0.028(4) 0.052(5) -0.016(4) 0.006(5) -0.003(4)
C23 0.046(6) 0.029(4) 0.055(5) -0.014(4) 0.004(5) -0.001(4)
C24 0.019(4) 0.024(4) 0.031(4) -0.005(3) 0.001(3) 0.004(3)
C25 0.030(5) 0.024(4) 0.019(3) -0.001(3) 0.003(3) -0.006(3)
C26 0.015(4) 0.026(4) 0.018(3) 0.001(3) -0.004(3) -0.002(3)
C27 0.021(4) 0.017(3) 0.015(3) 0.009(3) -0.003(3) -0.001(3)
C28 0.037(5) 0.014(3) 0.037(4) -0.004(3) -0.001(4) -0.003(3)
C29 0.028(5) 0.024(4) 0.032(4) -0.008(3) 0.003(4) -0.005(3)
C30 0.035(5) 0.028(4) 0.050(5) -0.007(4) -0.001(4) 0.005(4)
C31 0.045(6) 0.046(5) 0.045(5) -0.001(4) -0.012(5) 0.001(5)
C32 0.022(4) 0.017(3) 0.026(3) -0.005(3) -0.002(3) -0.005(3)
C33 0.017(4) 0.028(4) 0.035(4) 0.001(3) -0.004(4) -0.001(3)
C34 0.027(5) 0.029(4) 0.046(5) -0.006(4) -0.011(4) -0.004(4)
C35 0.024(5) 0.035(4) 0.047(5) -0.008(4) -0.001(4) -0.005(4)
C36 0.021(4) 0.028(4) 0.040(4) -0.003(3) 0.004(4) 0.003(3)
C37 0.027(5) 0.019(3) 0.031(4) -0.002(3) 0.000(4) -0.003(3)
C38 0.019(4) 0.027(4) 0.026(4) -0.002(3) 0.004(3) -0.010(3)
C39 0.026(5) 0.032(4) 0.030(4) -0.005(3) 0.007(4) -0.004(4)
C40 0.031(5) 0.034(4) 0.034(4) 0.003(3) 0.004(4) -0.011(4)
C41 0.035(5) 0.028(4) 0.032(4) 0.007(3) -0.006(4) -0.002(4)
C42 0.029(5) 0.016(3) 0.033(4) 0.010(3) -0.005(4) 0.004(3)
C43 0.024(4) 0.022(4) 0.035(4) 0.004(3) 0.001(4) -0.004(3)
C44 0.028(5) 0.026(4) 0.047(5) 0.002(3) -0.009(4) 0.005(4)
C45 0.029(5) 0.039(5) 0.058(6) 0.010(4) -0.006(5) 0.011(4)
C46 0.020(5) 0.040(5) 0.061(6) 0.010(4) 0.006(4) 0.012(4)
C47 0.027(5) 0.029(4) 0.042(4) 0.001(3) 0.010(4) -0.006(4)
P1 0.0211(11) 0.0268(9) 0.0234(9) -0.0029(7) -0.0011(8) -0.0012(8)
F1 0.071(4) 0.081(4) 0.041(3) -0.018(3) -0.015(3) 0.048(4)
F2 0.073(4) 0.047(3) 0.037(3) 0.014(2) -0.021(3) -0.035(3)
F3 0.043(3) 0.083(4) 0.033(3) -0.006(2) 0.005(2) -0.036(3)
F4 0.034(3) 0.050(3) 0.029(2) -0.009(2) -0.002(2) 0.003(2)
F5 0.046(3) 0.039(3) 0.029(2) 0.0036(19) 0.009(2) 0.017(2)
F6 0.032(3) 0.034(2) 0.026(2) 0.0029(17) -0.006(2) -0.005(2)
P2 0.0316(13) 0.0284(10) 0.0396(11) 0.0067(9) 0.0012(10) 0.0042(9)
F7 0.038(3) 0.047(3) 0.077(4) 0.025(3) -0.008(3) -0.005(3)
F8 0.049(4) 0.062(3) 0.049(3) 0.002(3) 0.006(3) 0.025(3)
F9 0.039(3) 0.036(2) 0.045(3) 0.001(2) -0.002(2) 0.004(2)
F10 0.041(3) 0.039(3) 0.063(3) 0.020(2) 0.002(3) -0.004(2)
F11 0.047(3) 0.035(3) 0.061(3) 0.004(2) -0.009(3) 0.005(2)
F12 0.045(3) 0.045(3) 0.050(3) -0.002(2) 0.000(3) 0.019(3)

loop_
_atom_type_symbol
_atom_type_description
_atom_type_scat_dispersion_real
_atom_type_scat_dispersion_imag
_atom_type_scat_source
C C 0.0181 0.0091 'International Tables Vol C Tables 4.2.6.8 and 6.1.1.4'
H H 0.0000 0.0000 'International Tables Vol C Tables 4.2.6.8 and 6.1.1.4'
N N 0.0311 0.0180 'International Tables Vol C Tables 4.2.6.8 and 6.1.1.4'
F F 0.0727 0.0534 'International Tables Vol C Tables 4.2.6.8 and 6.1.1.4'
P P 0.2955 0.4335 'International Tables Vol C Tables 4.2.6.8 and 6.1.1.4'
Pt Pt -4.5932 6.9264 'International Tables Vol C Tables 4.2.6.8 and 6.1.1.4'

loop_
_geom_angle_atom_site_label_1
_geom_angle_atom_site_label_2
_geom_angle_atom_site_label_3
_geom_angle
C17 Pt1 N1 176.5(3)
C17 Pt1 N2 97.8(3)
N1 Pt1 N2 82.0(3)
C17 Pt1 C1 101.6(3)
N1 Pt1 C1 78.6(3)
N2 Pt1 C1 160.5(3)
C27 Pt2 N5 178.7(3)
C27 Pt2 C32 99.4(3)
N5 Pt2 C32 81.3(3)
C27 Pt2 N6 100.3(3)
N5 Pt2 N6 78.9(3)
C32 Pt2 N6 160.2(3)
C7 N1 C11 124.2(7)
C7 N1 Pt1 118.8(5)
C11 N1 Pt1 116.8(5)
C16 N2 C12 118.9(7)
C16 N2 Pt1 130.9(6)
C12 N2 Pt1 110.2(6)
C17 N3 C18 111.4(6)
C17 N3 C20 124.9(6)
C18 N3 C20 123.1(6)
C17 N4 C19 111.4(6)
C17 N4 C24 122.8(6)
C19 N4 C24 125.6(6)
C42 N5 C38 123.7(6)
C42 N5 Pt2 118.7(5)
C38 N5 Pt2 117.6(5)
C47 N6 C43 118.5(7)
C47 N6 Pt2 128.7(5)
C43 N6 Pt2 112.8(5)
C26 N7 C27 111.7(6)
C26 N7 C24 123.5(6)
C27 N7 C24 124.7(6)
C25 N8 C27 111.2(6)
C25 N8 C28 124.6(6)
C27 N8 C28 123.6(6)
C2 C1 C6 119.4(7)
C2 C1 Pt1 127.2(5)
C6 C1 Pt1 113.2(5)
C1 C2 C3 121.7(8)
C4 C3 C2 119.3(8)
C3 C4 C5 118.9(8)
C4 C5 C6 119.6(8)
C1 C6 C5 121.0(8)
C1 C6 C7 116.0(7)
C5 C6 C7 122.9(8)
N1 C7 C8 119.7(8)
N1 C7 C6 113.5(7)
C8 C7 C6 126.7(8)
C7 C8 C9 117.7(9)
C10 C9 C8 121.8(8)
C9 C10 C11 118.8(8)
N1 C11 C10 117.8(8)
N1 C11 C12 112.9(6)
C10 C11 C12 129.3(8)
C13 C12 N2 117.6(8)
C13 C12 C11 124.5(7)
N2 C12 C11 117.9(7)
C14 C13 C12 122.9(8)
C13 C14 C15 119.4(8)
C16 C15 C14 119.5(8)
N2 C16 C15 121.7(8)
N4 C17 N3 103.9(6)
N4 C17 Pt1 128.5(5)
N3 C17 Pt1 127.5(5)
C19 C18 N3 106.3(7)
C18 C19 N4 107.0(6)
N3 C20 C21 110.7(6)
C20 C21 C22 114.4(7)
C23 C22 C21 114.2(8)
N4 C24 N7 111.6(6)
C26 C25 N8 107.8(6)
C25 C26 N7 106.3(6)
N8 C27 N7 103.0(5)
N8 C27 Pt2 128.1(5)
N7 C27 Pt2 128.7(5)
N8 C28 C29 110.8(6)
C28 C29 C30 115.0(7)
C29 C30 C31 111.4(7)
C33 C32 C37 116.8(7)
C33 C32 Pt2 130.7(6)
C37 C32 Pt2 112.3(5)
C32 C33 C34 121.7(8)
C35 C34 C33 120.6(8)
C34 C35 C36 119.0(8)
C37 C36 C35 120.3(8)
C36 C37 C32 121.5(7)
C36 C37 C38 122.4(7)
C32 C37 C38 116.1(7)
N5 C38 C39 118.9(7)
N5 C38 C37 112.6(6)
C39 C38 C37 128.5(7)
C40 C39 C38 118.4(8)
C39 C40 C41 121.6(7)
C42 C41 C40 118.4(8)
N5 C42 C41 119.1(7)
N5 C42 C43 114.6(6)
C41 C42 C43 126.3(7)
N6 C43 C44 121.1(8)
N6 C43 C42 115.0(7)
C44 C43 C42 123.9(7)
C43 C44 C45 120.3(8)
C46 C45 C44 118.6(8)
C45 C46 C47 118.5(8)
N6 C47 C46 123.0(8)
F1 P1 F3 90.8(4)
F1 P1 F4 91.4(3)
F3 P1 F4 90.6(3)
F1 P1 F2 90.4(4)
F3 P1 F2 178.5(3)
F4 P1 F2 90.4(3)
F1 P1 F6 90.0(3)
F3 P1 F6 90.0(2)
F4 P1 F6 178.4(3)
F2 P1 F6 89.0(3)
F1 P1 F5 179.3(3)
F3 P1 F5 89.5(3)
F4 P1 F5 89.2(2)
F2 P1 F5 89.3(3)
F6 P1 F5 89.3(2)
F7 P2 F11 89.4(3)
F7 P2 F9 90.1(3)
F11 P2 F9 179.4(3)
F7 P2 F8 90.4(3)
F11 P2 F8 89.0(3)
F9 P2 F8 90.7(3)
F7 P2 F10 179.6(4)
F11 P2 F10 90.3(3)
F9 P2 F10 90.3(3)
F8 P2 F10 89.5(3)
F7 P2 F12 91.3(3)
F11 P2 F12 91.0(3)
F9 P2 F12 89.3(3)
F8 P2 F12 178.3(3)
F10 P2 F12 88.8(3)

loop_
_geom_bond_atom_site_label_1
_geom_bond_atom_site_label_2
_geom_bond_distance
Pt1 C17 1.982(7)
Pt1 N1 2.004(6)
Pt1 N2 2.028(8)
Pt1 C1 2.125(7)
Pt2 C27 1.989(6)
Pt2 N5 1.993(5)
Pt2 C32 2.034(8)
Pt2 N6 2.132(7)
N1 C7 1.350(11)
N1 C11 1.351(10)
N2 C16 1.394(11)
N2 C12 1.432(10)
N3 C17 1.371(9)
N3 C18 1.387(9)
N3 C20 1.467(9)
N4 C17 1.348(9)
N4 C19 1.390(10)
N4 C24 1.463(10)
N5 C42 1.343(10)
N5 C38 1.371(10)
N6 C47 1.344(10)
N6 C43 1.368(9)
N7 C26 1.370(9)
N7 C27 1.371(8)
N7 C24 1.476(9)
N8 C25 1.362(9)
N8 C27 1.370(9)
N8 C28 1.474(9)
C1 C2 1.350(10)
C1 C6 1.351(11)
C2 C3 1.397(11)
C3 C4 1.379(13)
C4 C5 1.389(13)
C5 C6 1.398(12)
C6 C7 1.486(11)
C7 C8 1.383(11)
C8 C9 1.390(13)
C9 C10 1.390(13)
C10 C11 1.398(11)
C11 C12 1.447(12)
C12 C13 1.406(12)
C13 C14 1.367(13)
C14 C15 1.400(12)
C15 C16 1.395(12)
C18 C19 1.345(11)
C20 C21 1.527(11)
C21 C22 1.548(13)
C22 C23 1.498(13)
C25 C26 1.344(10)
C28 C29 1.521(11)
C29 C30 1.526(12)
C30 C31 1.525(12)
C32 C33 1.397(10)
C32 C37 1.420(10)
C33 C34 1.400(12)
C34 C35 1.391(12)
C35 C36 1.397(12)
C36 C37 1.395(11)
C37 C38 1.473(11)
C38 C39 1.399(10)
C39 C40 1.387(12)
C40 C41 1.401(12)
C41 C42 1.399(11)
C42 C43 1.487(12)
C43 C44 1.382(11)
C44 C45 1.397(13)
C45 C46 1.386(12)
C46 C47 1.396(12)
P1 F1 1.581(6)
P1 F3 1.594(5)
P1 F4 1.597(5)
P1 F2 1.602(5)
P1 F6 1.606(4)
P1 F5 1.611(5)
P2 F7 1.588(5)
P2 F11 1.595(6)
P2 F9 1.599(5)
P2 F8 1.605(6)
P2 F10 1.610(5)
P2 F12 1.614(5)
